data_7715402
loop_
_publ_author_name
'Werner, Luis'
'Hagn, Julika'
'Gerstner, Alexander'
'Radius, Udo'

_publ_section_title
;
 NHC-ligated indenyl- and fluorenyl-substituted Alanes and Gallanes:
 synthons towards indenyl- and fluorenyl-bridged
 (AlC)<sub><i>n</i></sub>-heterocycles (<i>n</i> = 2,3).
;
_journal_issue 13
_journal_name_full 'Dalton transactions (Cambridge, England : 2003)'
_journal_page_first 5932
_journal_page_last 5946
_journal_paper_doi 10.1039/d4dt00244j
_journal_volume 53
_journal_year 2024
_chemical_formula_moiety 'C27 H31 Al N2'
_chemical_formula_sum 'C27 H31 Al N2'
_chemical_formula_weight 410.52
_space_group_crystal_system monoclinic
_space_group_IT_number 14
_space_group_name_Hall '-P 2ybc'
_space_group_name_H-M_alt 'P 1 21/c 1'
_atom_sites_solution_hydrogens mixed
_atom_sites_solution_primary dual
_atom_sites_solution_secondary difmap
_audit_creation_method SHELXL-2018/3
_audit_update_record
;
2024-01-25 deposited with the CCDC.	2024-03-04 downloaded from the CCDC.
;
_cell_angle_alpha 90
_cell_angle_beta 101.996(2)
_cell_angle_gamma 90
_cell_formula_units_Z 4
_cell_length_a 8.6951(2)
_cell_length_b 12.8561(2)
_cell_length_c 20.8697(3)
_cell_measurement_reflns_used 7210
_cell_measurement_temperature 100(2)
_cell_measurement_theta_max 79.7170
_cell_measurement_theta_min 4.0510
_cell_volume 2281.97(7)
_computing_cell_refinement 'CrysAlisPro 1.171.40.53 (Rigaku OD, 2019)'
_computing_data_collection 'CrysAlisPro 1.171.40.53 (Rigaku OD, 2019)'
_computing_data_reduction 'CrysAlisPro 1.171.40.53 (Rigaku OD, 2019)'
_computing_molecular_graphics 'ShelXLe (Huebschle et all, 2011)'
_computing_publication_material 'SHELXL-2014/6 (Sheldrick, 2014)'
_computing_structure_refinement 'SHELXL-2018/3 (Sheldrick, 2018)'
_computing_structure_solution 'SHELXT 2014/5 (Sheldrick, 2014)'
_diffrn_ambient_temperature 100(2)
_diffrn_detector_area_resol_mean 10.0000
_diffrn_measured_fraction_theta_full 0.962
_diffrn_measured_fraction_theta_max 0.924
_diffrn_measurement_device_type 'XtaLAB Synergy, Dualflex, HyPix'
_diffrn_measurement_method '\w scans'
_diffrn_radiation_type CuK\a
_diffrn_radiation_wavelength 1.54184
_diffrn_reflns_av_R_equivalents 0.0460
_diffrn_reflns_av_unetI/netI 0.0496
_diffrn_reflns_Laue_measured_fraction_full 0.962
_diffrn_reflns_Laue_measured_fraction_max 0.924
_diffrn_reflns_limit_h_max 11
_diffrn_reflns_limit_h_min -11
_diffrn_reflns_limit_k_max 16
_diffrn_reflns_limit_k_min -16
_diffrn_reflns_limit_l_max 26
_diffrn_reflns_limit_l_min -20
_diffrn_reflns_number 13412
_diffrn_reflns_point_group_measured_fraction_full 0.962
_diffrn_reflns_point_group_measured_fraction_max 0.924
_diffrn_reflns_theta_full 72.000
_diffrn_reflns_theta_max 80.346
_diffrn_reflns_theta_min 4.064
_diffrn_source 'micro-focus sealed X-ray tube'
_exptl_absorpt_coefficient_mu 0.879
_exptl_absorpt_correction_T_max 1.000
_exptl_absorpt_correction_T_min 0.826
_exptl_absorpt_correction_type gaussian
_exptl_absorpt_process_details
;
CrysAlisPro 1.171.41.73a (Rigaku Oxford Diffraction, 2020)
Numerical absorption correction based on gaussian integration over
a multifaceted crystal model
Empirical absorption correction using spherical harmonics,
implemented in SCALE3 ABSPACK scaling algorithm.
;
_exptl_crystal_colour colourless
_exptl_crystal_density_diffrn 1.195
_exptl_crystal_description block
_exptl_crystal_F_000 880
_exptl_crystal_size_max 0.120
_exptl_crystal_size_mid 0.050
_exptl_crystal_size_min 0.050
_refine_diff_density_max 0.258
_refine_diff_density_min -0.302
_refine_diff_density_rms 0.047
_refine_ls_extinction_method none
_refine_ls_goodness_of_fit_ref 1.070
_refine_ls_hydrogen_treatment mixed
_refine_ls_matrix_type full
_refine_ls_number_parameters 279
_refine_ls_number_reflns 4614
_refine_ls_number_restraints 0
_refine_ls_restrained_S_all 1.070
_refine_ls_R_factor_all 0.0539
_refine_ls_R_factor_gt 0.0434
_refine_ls_shift/su_max 0.001
_refine_ls_shift/su_mean 0.000
_refine_ls_structure_factor_coef Fsqd
_refine_ls_weighting_details 'w=1/[\s^2^(Fo^2^)+(0.0456P)^2^+0.8527P] where P=(Fo^2^+2Fc^2^)/3'
_refine_ls_weighting_scheme calc
_refine_ls_wR_factor_gt 0.1083
_refine_ls_wR_factor_ref 0.1142
_reflns_Friedel_coverage 0.000
_reflns_number_gt 3811
_reflns_number_total 4614
_reflns_threshold_expression 'I > 2\s(I)'
_cod_data_source_file d4dt00244j2.cif
_cod_data_source_block compound_14
_cod_depositor_comments 'Adding full bibliography for 7715387--7715402.cif.'
_cod_original_sg_symbol_H-M 'P 21/c'
_cod_database_code 7715402
_shelx_shelxl_version_number 2018/3
_shelx_space_group_comment
;
The symmetry employed for this shelxl refinement is uniquely defined
by the following loop, which should always be used as a source of
symmetry information in preference to the above space-group names.
They are only intended as comments.
;
_shelx_estimated_absorpt_t_min 0.902
_shelx_estimated_absorpt_t_max 0.957

loop_
_space_group_symop_operation_xyz
'x, y, z'
'-x, y+1/2, -z+1/2'
'-x, -y, -z'
'x, -y-1/2, z-1/2'

loop_
_atom_site_label
_atom_site_type_symbol
_atom_site_fract_x
_atom_site_fract_y
_atom_site_fract_z
_atom_site_U_iso_or_equiv
_atom_site_adp_type
_atom_site_occupancy
_atom_site_site_symmetry_order
_atom_site_calc_flag
_atom_site_refinement_flags_posn
_atom_site_refinement_flags_adp
_atom_site_refinement_flags_occupancy
_atom_site_disorder_assembly
_atom_site_disorder_group
Al01 Al 0.64066(6) 0.58815(4) 0.62827(2) 0.01874(13) Uani 1 1 d . . . . .
N002 N 0.70532(16) 0.35619(10) 0.64927(7) 0.0209(3) Uani 1 1 d . . . . .
N003 N 0.78890(16) 0.43735(11) 0.73974(6) 0.0210(3) Uani 1 1 d . . . . .
C004 C 0.71196(19) 0.45190(12) 0.67661(7) 0.0193(3) Uani 1 1 d . . . . .
C005 C 0.77408(19) 0.78991(12) 0.61804(7) 0.0205(3) Uani 1 1 d . . . . .
C006 C 0.30890(19) 0.49669(13) 0.69905(8) 0.0229(3) Uani 1 1 d . . . . .
C007 C 0.8313(2) 0.33468(13) 0.75081(8) 0.0252(3) Uani 1 1 d . . . . .
H007 H 0.887156 0.305408 0.790711 0.030 Uiso 1 1 calc R U . . .
C008 C 0.4341(2) 0.63109(13) 0.65277(8) 0.0229(3) Uani 1 1 d . . . . .
H008 H 0.386995 0.694146 0.628228 0.027 Uiso 1 1 calc R U . . .
C009 C 0.8773(2) 0.79799(13) 0.57404(7) 0.0221(3) Uani 1 1 d . . . . .
C00A C 0.33043(19) 0.53942(13) 0.63891(8) 0.0221(3) Uani 1 1 d . . . . .
C00B C 0.9878(2) 0.71250(13) 0.58739(8) 0.0234(3) Uani 1 1 d . . . . .
H00B H 1.069838 0.698803 0.564766 0.028 Uiso 1 1 calc R U . . .
C00C C 0.81438(19) 0.69524(12) 0.65851(8) 0.0209(3) Uani 1 1 d . . . . .
H00C H 0.833135 0.709629 0.706597 0.025 Uiso 1 1 calc R U . . .
C00D C 0.6555(2) 0.86362(13) 0.61644(8) 0.0239(3) Uani 1 1 d . . . . .
H00D H 0.584445 0.858137 0.645252 0.029 Uiso 1 1 calc R U . . .
C00E C 0.8178(2) 0.51750(13) 0.79150(8) 0.0236(3) Uani 1 1 d . . . . .
H00E H 0.760700 0.582175 0.773646 0.028 Uiso 1 1 calc R U . . .
C00F C 0.7783(2) 0.28382(13) 0.69408(8) 0.0249(4) Uani 1 1 d . . . . .
H00F H 0.789269 0.211619 0.686423 0.030 Uiso 1 1 calc R U . . .
C00G C 0.6236(2) 0.32827(13) 0.58188(8) 0.0242(3) Uani 1 1 d . . . . .
H00G H 0.573209 0.392481 0.559925 0.029 Uiso 1 1 calc R U . . .
C00H C 0.4559(2) 0.64416(14) 0.72409(8) 0.0258(4) Uani 1 1 d . . . . .
H00H H 0.509464 0.700854 0.748099 0.031 Uiso 1 1 calc R U . . .
C00I C 0.9922(2) 0.54277(14) 0.81079(8) 0.0275(4) Uani 1 1 d . . . . .
H00A H 1.030296 0.565000 0.771945 0.041 Uiso 1 1 calc R U . . .
H00I H 1.050110 0.480764 0.829538 0.041 Uiso 1 1 calc R U . . .
H00J H 1.008495 0.598837 0.843315 0.041 Uiso 1 1 calc R U . . .
C00J C 0.3891(2) 0.56438(14) 0.75097(8) 0.0253(4) Uani 1 1 d . . . . .
H00K H 0.393986 0.554445 0.796461 0.030 Uiso 1 1 calc R U . . .
C00K C 0.2595(2) 0.49164(15) 0.58007(8) 0.0267(4) Uani 1 1 d . . . . .
H00L H 0.275256 0.518315 0.539477 0.032 Uiso 1 1 calc R U . . .
C00L C 0.9551(2) 0.65515(13) 0.63752(8) 0.0227(3) Uani 1 1 d . . . . .
H00M H 1.014906 0.596929 0.656561 0.027 Uiso 1 1 calc R U . . .
C00M C 0.8630(2) 0.88041(14) 0.52933(8) 0.0269(4) Uani 1 1 d . . . . .
H00N H 0.932134 0.885937 0.499721 0.032 Uiso 1 1 calc R U . . .
C00N C 0.6432(2) 0.94490(14) 0.57212(8) 0.0273(4) Uani 1 1 d . . . . .
H00O H 0.563316 0.995671 0.570924 0.033 Uiso 1 1 calc R U . . .
C00O C 0.2167(2) 0.40803(14) 0.70004(9) 0.0272(4) Uani 1 1 d . . . . .
H00P H 0.203757 0.378752 0.740388 0.033 Uiso 1 1 calc R U . . .
C00P C 0.7528(2) 0.48177(16) 0.85027(8) 0.0313(4) Uani 1 1 d . . . . .
H00Q H 0.643115 0.459942 0.835535 0.047 Uiso 1 1 calc R U . . .
H00R H 0.758125 0.539257 0.881494 0.047 Uiso 1 1 calc R U . . .
H00S H 0.815218 0.423128 0.871567 0.047 Uiso 1 1 calc R U . . .
C00Q C 0.7462(2) 0.95369(14) 0.52909(8) 0.0285(4) Uani 1 1 d . . . . .
H00T H 0.735970 1.010507 0.499399 0.034 Uiso 1 1 calc R U . . .
C00R C 0.1660(2) 0.40500(16) 0.58163(9) 0.0323(4) Uani 1 1 d . . . . .
H00U H 0.115585 0.373121 0.541706 0.039 Uiso 1 1 calc R U . . .
C00S C 0.4952(2) 0.24930(15) 0.58451(10) 0.0337(4) Uani 1 1 d . . . . .
H00V H 0.432994 0.237744 0.540254 0.051 Uiso 1 1 calc R U . . .
H00W H 0.426832 0.275634 0.612720 0.051 Uiso 1 1 calc R U . . .
H00X H 0.543012 0.183551 0.602272 0.051 Uiso 1 1 calc R U . . .
C00T C 0.1445(2) 0.36376(15) 0.64104(10) 0.0324(4) Uani 1 1 d . . . . .
H00Y H 0.079424 0.304389 0.640928 0.039 Uiso 1 1 calc R U . . .
C00U C 0.7410(2) 0.28848(17) 0.54303(9) 0.0357(4) Uani 1 1 d . . . . .
H00Z H 0.687156 0.276029 0.497567 0.054 Uiso 1 1 calc R U . . .
H010 H 0.787534 0.223350 0.562416 0.054 Uiso 1 1 calc R U . . .
H011 H 0.824033 0.340353 0.544037 0.054 Uiso 1 1 calc R U . . .
H1 H 0.615(3) 0.5696(18) 0.5568(11) 0.037(6) Uiso 1 1 d . . . . .

loop_
_atom_site_aniso_label
_atom_site_aniso_U_11
_atom_site_aniso_U_22
_atom_site_aniso_U_33
_atom_site_aniso_U_23
_atom_site_aniso_U_13
_atom_site_aniso_U_12
Al01 0.0190(2) 0.0175(2) 0.0195(2) 0.00116(17) 0.00366(18) 0.00079(17)
N002 0.0203(7) 0.0175(6) 0.0244(7) 0.0026(5) 0.0034(6) -0.0005(5)
N003 0.0204(7) 0.0212(6) 0.0210(6) 0.0026(5) 0.0032(5) 0.0005(5)
C004 0.0167(7) 0.0205(7) 0.0209(7) 0.0017(6) 0.0042(6) -0.0007(6)
C005 0.0219(8) 0.0184(7) 0.0198(7) -0.0027(6) 0.0014(6) -0.0036(6)
C006 0.0190(8) 0.0264(8) 0.0240(8) 0.0006(6) 0.0063(6) 0.0052(6)
C007 0.0250(9) 0.0235(8) 0.0263(8) 0.0083(6) 0.0038(7) 0.0025(7)
C008 0.0192(8) 0.0227(8) 0.0270(8) 0.0009(6) 0.0055(7) 0.0031(6)
C009 0.0238(8) 0.0224(8) 0.0187(7) -0.0022(6) 0.0011(6) -0.0035(6)
C00A 0.0176(8) 0.0235(8) 0.0258(8) 0.0015(6) 0.0058(6) 0.0047(6)
C00B 0.0201(8) 0.0274(8) 0.0230(8) -0.0050(6) 0.0047(6) -0.0012(6)
C00C 0.0224(8) 0.0185(7) 0.0214(7) -0.0011(6) 0.0041(6) -0.0007(6)
C00D 0.0231(8) 0.0223(8) 0.0253(8) -0.0041(6) 0.0029(7) -0.0009(6)
C00E 0.0251(8) 0.0251(8) 0.0205(7) 0.0009(6) 0.0040(7) 0.0018(7)
C00F 0.0251(9) 0.0188(7) 0.0306(8) 0.0063(6) 0.0054(7) 0.0024(6)
C00G 0.0257(9) 0.0218(8) 0.0235(8) -0.0007(6) 0.0013(7) 0.0010(6)
C00H 0.0223(8) 0.0259(8) 0.0290(8) -0.0057(7) 0.0050(7) 0.0031(6)
C00I 0.0266(9) 0.0296(9) 0.0247(8) -0.0010(7) 0.0017(7) -0.0025(7)
C00J 0.0238(8) 0.0300(8) 0.0228(8) -0.0006(6) 0.0064(7) 0.0049(7)
C00K 0.0231(9) 0.0333(9) 0.0236(8) -0.0002(7) 0.0051(7) 0.0024(7)
C00L 0.0208(8) 0.0217(7) 0.0239(8) -0.0030(6) 0.0011(6) 0.0014(6)
C00M 0.0303(9) 0.0291(9) 0.0203(8) 0.0005(6) 0.0027(7) -0.0049(7)
C00N 0.0295(9) 0.0222(8) 0.0268(8) -0.0005(6) -0.0016(7) 0.0032(7)
C00O 0.0254(9) 0.0279(8) 0.0300(8) 0.0037(7) 0.0097(7) 0.0017(7)
C00P 0.0300(9) 0.0412(10) 0.0238(8) 0.0043(7) 0.0080(7) 0.0014(8)
C00Q 0.0368(10) 0.0231(8) 0.0220(8) 0.0031(6) -0.0021(7) -0.0018(7)
C00R 0.0269(9) 0.0390(10) 0.0305(9) -0.0096(8) 0.0052(8) -0.0060(8)
C00S 0.0294(10) 0.0287(9) 0.0398(10) -0.0012(8) 0.0000(8) -0.0072(8)
C00T 0.0281(9) 0.0297(9) 0.0405(10) -0.0030(8) 0.0098(8) -0.0068(7)
C00U 0.0356(11) 0.0437(11) 0.0276(9) -0.0022(8) 0.0062(8) 0.0059(9)

loop_
_atom_type_symbol
_atom_type_description
_atom_type_scat_dispersion_real
_atom_type_scat_dispersion_imag
_atom_type_scat_source
C C 0.0181 0.0091 'International Tables Vol C Tables 4.2.6.8 and 6.1.1.4'
H H 0.0000 0.0000 'International Tables Vol C Tables 4.2.6.8 and 6.1.1.4'
N N 0.0311 0.0180 'International Tables Vol C Tables 4.2.6.8 and 6.1.1.4'
Al Al 0.2130 0.2455 'International Tables Vol C Tables 4.2.6.8 and 6.1.1.4'

loop_
_geom_angle_atom_site_label_1
_geom_angle_atom_site_label_2
_geom_angle_atom_site_label_3
_geom_angle
_geom_angle_site_symmetry_1
_geom_angle_site_symmetry_3
_geom_angle_publ_flag
C008 Al01 C00C 111.86(7) . . ?
C008 Al01 C004 107.41(7) . . ?
C00C Al01 C004 107.15(7) . . ?
C008 Al01 H1 110.0(9) . . ?
C00C Al01 H1 111.4(9) . . ?
C004 Al01 H1 108.9(9) . . ?
C004 N002 C00F 110.79(13) . . ?
C004 N002 C00G 126.21(13) . . ?
C00F N002 C00G 122.90(14) . . ?
C004 N003 C007 110.79(14) . . ?
C004 N003 C00E 125.97(14) . . ?
C007 N003 C00E 123.18(14) . . ?
N002 C004 N003 104.64(13) . . ?
N002 C004 Al01 125.96(11) . . ?
N003 C004 Al01 129.11(12) . . ?
C00D C005 C009 119.98(15) . . ?
C00D C005 C00C 131.11(15) . . ?
C009 C005 C00C 108.88(14) . . ?
C00O C006 C00A 120.76(16) . . ?
C00O C006 C00J 131.83(16) . . ?
C00A C006 C00J 107.31(15) . . ?
C00F C007 N003 106.67(14) . . ?
C00F C007 H007 126.7 . . ?
N003 C007 H007 126.7 . . ?
C00H C008 C00A 103.57(14) . . ?
C00H C008 Al01 110.45(12) . . ?
C00A C008 Al01 105.55(11) . . ?
C00H C008 H008 112.2 . . ?
C00A C008 H008 112.2 . . ?
Al01 C008 H008 112.2 . . ?
C00M C009 C005 120.51(16) . . ?
C00M C009 C00B 131.74(16) . . ?
C005 C009 C00B 107.72(14) . . ?
C00K C00A C006 119.50(16) . . ?
C00K C00A C008 131.60(16) . . ?
C006 C00A C008 108.89(14) . . ?
C00L C00B C009 108.88(15) . . ?
C00L C00B H00B 125.6 . . ?
C009 C00B H00B 125.6 . . ?
C00L C00C C005 103.31(13) . . ?
C00L C00C Al01 106.16(11) . . ?
C005 C00C Al01 107.77(11) . . ?
C00L C00C H00C 113.0 . . ?
C005 C00C H00C 113.0 . . ?
Al01 C00C H00C 113.0 . . ?
C00N C00D C005 118.82(16) . . ?
C00N C00D H00D 120.6 . . ?
C005 C00D H00D 120.6 . . ?
N003 C00E C00I 110.59(14) . . ?
N003 C00E C00P 110.07(14) . . ?
C00I C00E C00P 111.58(14) . . ?
N003 C00E H00E 108.2 . . ?
C00I C00E H00E 108.2 . . ?
C00P C00E H00E 108.2 . . ?
C007 C00F N002 107.10(15) . . ?
C007 C00F H00F 126.4 . . ?
N002 C00F H00F 126.4 . . ?
N002 C00G C00U 110.22(14) . . ?
N002 C00G C00S 109.79(14) . . ?
C00U C00G C00S 112.02(16) . . ?
N002 C00G H00G 108.2 . . ?
C00U C00G H00G 108.2 . . ?
C00S C00G H00G 108.2 . . ?
C00J C00H C008 110.87(15) . . ?
C00J C00H H00H 124.6 . . ?
C008 C00H H00H 124.6 . . ?
C00E C00I H00A 109.5 . . ?
C00E C00I H00I 109.5 . . ?
H00A C00I H00I 109.5 . . ?
C00E C00I H00J 109.5 . . ?
H00A C00I H00J 109.5 . . ?
H00I C00I H00J 109.5 . . ?
C00H C00J C006 108.98(15) . . ?
C00H C00J H00K 125.5 . . ?
C006 C00J H00K 125.5 . . ?
C00R C00K C00A 119.19(16) . . ?
C00R C00K H00L 120.4 . . ?
C00A C00K H00L 120.4 . . ?
C00B C00L C00C 111.01(15) . . ?
C00B C00L H00M 124.5 . . ?
C00C C00L H00M 124.5 . . ?
C00Q C00M C009 118.73(17) . . ?
C00Q C00M H00N 120.6 . . ?
C009 C00M H00N 120.6 . . ?
C00D C00N C00Q 121.29(17) . . ?
C00D C00N H00O 119.4 . . ?
C00Q C00N H00O 119.4 . . ?
C00T C00O C006 118.57(16) . . ?
C00T C00O H00P 120.7 . . ?
C006 C00O H00P 120.7 . . ?
C00E C00P H00Q 109.5 . . ?
C00E C00P H00R 109.5 . . ?
H00Q C00P H00R 109.5 . . ?
C00E C00P H00S 109.5 . . ?
H00Q C00P H00S 109.5 . . ?
H00R C00P H00S 109.5 . . ?
C00M C00Q C00N 120.65(16) . . ?
C00M C00Q H00T 119.7 . . ?
C00N C00Q H00T 119.7 . . ?
C00K C00R C00T 120.95(17) . . ?
C00K C00R H00U 119.5 . . ?
C00T C00R H00U 119.5 . . ?
C00G C00S H00V 109.5 . . ?
C00G C00S H00W 109.5 . . ?
H00V C00S H00W 109.5 . . ?
C00G C00S H00X 109.5 . . ?
H00V C00S H00X 109.5 . . ?
H00W C00S H00X 109.5 . . ?
C00O C00T C00R 120.99(17) . . ?
C00O C00T H00Y 119.5 . . ?
C00R C00T H00Y 119.5 . . ?
C00G C00U H00Z 109.5 . . ?
C00G C00U H010 109.5 . . ?
H00Z C00U H010 109.5 . . ?
C00G C00U H011 109.5 . . ?
H00Z C00U H011 109.5 . . ?
H010 C00U H011 109.5 . . ?

loop_
_geom_bond_atom_site_label_1
_geom_bond_atom_site_label_2
_geom_bond_distance
_geom_bond_site_symmetry_2
_geom_bond_publ_flag
Al01 C008 2.0430(17) . ?
Al01 C00C 2.0444(17) . ?
Al01 C004 2.0519(16) . ?
Al01 H1 1.48(2) . ?
N002 C004 1.352(2) . ?
N002 C00F 1.377(2) . ?
N002 C00G 1.482(2) . ?
N003 C004 1.361(2) . ?
N003 C007 1.377(2) . ?
N003 C00E 1.476(2) . ?
C005 C00D 1.396(2) . ?
C005 C009 1.415(2) . ?
C005 C00C 1.481(2) . ?
C006 C00O 1.396(3) . ?
C006 C00A 1.418(2) . ?
C006 C00J 1.450(2) . ?
C007 C00F 1.347(3) . ?
C007 H007 0.9500 . ?
C008 C00H 1.470(2) . ?
C008 C00A 1.475(2) . ?
C008 H008 1.0000 . ?
C009 C00M 1.400(2) . ?
C009 C00B 1.449(2) . ?
C00A C00K 1.397(2) . ?
C00B C00L 1.357(2) . ?
C00B H00B 0.9500 . ?
C00C C00L 1.476(2) . ?
C00C H00C 1.0000 . ?
C00D C00N 1.385(2) . ?
C00D H00D 0.9500 . ?
C00E C00I 1.521(2) . ?
C00E C00P 1.524(2) . ?
C00E H00E 1.0000 . ?
C00F H00F 0.9500 . ?
C00G C00U 1.518(3) . ?
C00G C00S 1.518(2) . ?
C00G H00G 1.0000 . ?
C00H C00J 1.356(3) . ?
C00H H00H 0.9500 . ?
C00I H00A 0.9800 . ?
C00I H00I 0.9800 . ?
C00I H00J 0.9800 . ?
C00J H00K 0.9500 . ?
C00K C00R 1.384(3) . ?
C00K H00L 0.9500 . ?
C00L H00M 0.9500 . ?
C00M C00Q 1.384(3) . ?
C00M H00N 0.9500 . ?
C00N C00Q 1.398(3) . ?
C00N H00O 0.9500 . ?
C00O C00T 1.383(3) . ?
C00O H00P 0.9500 . ?
C00P H00Q 0.9800 . ?
C00P H00R 0.9800 . ?
C00P H00S 0.9800 . ?
C00Q H00T 0.9500 . ?
C00R C00T 1.396(3) . ?
C00R H00U 0.9500 . ?
C00S H00V 0.9800 . ?
C00S H00W 0.9800 . ?
C00S H00X 0.9800 . ?
C00T H00Y 0.9500 . ?
C00U H00Z 0.9800 . ?
C00U H010 0.9800 . ?
C00U H011 0.9800 . ?

loop_
_geom_torsion_atom_site_label_1
_geom_torsion_atom_site_label_2
_geom_torsion_atom_site_label_3
_geom_torsion_atom_site_label_4
_geom_torsion
_geom_torsion_site_symmetry_1
_geom_torsion_site_symmetry_2
_geom_torsion_site_symmetry_3
_geom_torsion_site_symmetry_4
_geom_torsion_publ_flag
C00F N002 C004 N003 -0.80(18) . . . . ?
C00G N002 C004 N003 175.68(15) . . . . ?
C00F N002 C004 Al01 173.40(12) . . . . ?
C00G N002 C004 Al01 -10.1(2) . . . . ?
C007 N003 C004 N002 1.01(18) . . . . ?
C00E N003 C004 N002 -176.01(14) . . . . ?
C007 N003 C004 Al01 -172.94(12) . . . . ?
C00E N003 C004 Al01 10.0(2) . . . . ?
C004 N003 C007 C00F -0.9(2) . . . . ?
C00E N003 C007 C00F 176.26(15) . . . . ?
C00D C005 C009 C00M 0.9(2) . . . . ?
C00C C005 C009 C00M 179.14(15) . . . . ?
C00D C005 C009 C00B 179.37(14) . . . . ?
C00C C005 C009 C00B -2.42(17) . . . . ?
C00O C006 C00A C00K -0.5(2) . . . . ?
C00J C006 C00A C00K -177.44(15) . . . . ?
C00O C006 C00A C008 -179.25(15) . . . . ?
C00J C006 C00A C008 3.84(18) . . . . ?
C00H C008 C00A C00K 175.57(18) . . . . ?
Al01 C008 C00A C00K -68.3(2) . . . . ?
C00H C008 C00A C006 -5.91(18) . . . . ?
Al01 C008 C00A C006 110.20(13) . . . . ?
C00M C009 C00B C00L 177.71(17) . . . . ?
C005 C009 C00B C00L -0.49(18) . . . . ?
C00D C005 C00C C00L -177.92(16) . . . . ?
C009 C005 C00C C00L 4.13(17) . . . . ?
C00D C005 C00C Al01 69.98(19) . . . . ?
C009 C005 C00C Al01 -107.97(13) . . . . ?
C009 C005 C00D C00N -1.2(2) . . . . ?
C00C C005 C00D C00N -178.91(16) . . . . ?
C004 N003 C00E C00I -111.92(18) . . . . ?
C007 N003 C00E C00I 71.4(2) . . . . ?
C004 N003 C00E C00P 124.33(17) . . . . ?
C007 N003 C00E C00P -52.3(2) . . . . ?
N003 C007 C00F N002 0.33(19) . . . . ?
C004 N002 C00F C007 0.3(2) . . . . ?
C00G N002 C00F C007 -176.32(15) . . . . ?
C004 N002 C00G C00U 117.81(18) . . . . ?
C00F N002 C00G C00U -66.1(2) . . . . ?
C004 N002 C00G C00S -118.33(18) . . . . ?
C00F N002 C00G C00S 57.7(2) . . . . ?
C00A C008 C00H C00J 6.08(19) . . . . ?
Al01 C008 C00H C00J -106.52(15) . . . . ?
C008 C00H C00J C006 -4.0(2) . . . . ?
C00O C006 C00J C00H -176.40(18) . . . . ?
C00A C006 C00J C00H 0.0(2) . . . . ?
C006 C00A C00K C00R 1.7(3) . . . . ?
C008 C00A C00K C00R -179.88(17) . . . . ?
C009 C00B C00L C00C 3.26(19) . . . . ?
C005 C00C C00L C00B -4.55(18) . . . . ?
Al01 C00C C00L C00B 108.73(13) . . . . ?
C005 C009 C00M C00Q 0.0(2) . . . . ?
C00B C009 C00M C00Q -177.96(17) . . . . ?
C005 C00D C00N C00Q 0.4(3) . . . . ?
C00A C006 C00O C00T -1.1(3) . . . . ?
C00J C006 C00O C00T 174.96(18) . . . . ?
C009 C00M C00Q C00N -0.8(3) . . . . ?
C00D C00N C00Q C00M 0.5(3) . . . . ?
C00A C00K C00R C00T -1.4(3) . . . . ?
C006 C00O C00T C00R 1.5(3) . . . . ?
C00K C00R C00T C00O -0.3(3) . . . . ?
